data_7129715
loop_
_publ_author_name
'Li, Yutang'
'Strand, Daniel'
'Grimme, Stefan'
'J\'onsson, Stef\'an'
'W\"arnmark, Kenneth'

_publ_section_title
;
 The long-awaited synthesis and self-assembly of a small rigid C3
 symmetric trilactam
;
_journal_name_full 'Chemical Communications'
_journal_paper_doi 10.1039/D2CC00345G
_journal_year 2022
_chemical_formula_moiety 'C23 H24 N2 O6'
_chemical_formula_sum 'C23 H24 N2 O6'
_chemical_formula_weight 424.44
_space_group_crystal_system monoclinic
_space_group_IT_number 14
_space_group_name_Hall '-P 2ybc'
_space_group_name_H-M_alt 'P 1 21/c 1'
_atom_sites_solution_hydrogens geom
_audit_creation_method SHELXL-2016/6
_audit_update_record
;
2022-02-08 deposited with the CCDC.	2022-02-15 downloaded from the CCDC.
;
_cell_angle_alpha 90
_cell_angle_beta 91.538(4)
_cell_angle_gamma 90
_cell_formula_units_Z 4
_cell_length_a 13.6019(6)
_cell_length_b 16.1146(7)
_cell_length_c 9.4624(4)
_cell_measurement_reflns_used 3093
_cell_measurement_temperature 293(2)
_cell_measurement_theta_max 26.8680
_cell_measurement_theta_min 3.6090
_cell_volume 2073.31(16)
_computing_structure_refinement 'SHELXL-2016/6 (Sheldrick, 2016)'
_diffrn_ambient_temperature 293(2)
_diffrn_detector_area_resol_mean 16.1367
_diffrn_measured_fraction_theta_full 0.998
_diffrn_measured_fraction_theta_max 0.869
_diffrn_measurement_device_type 'Xcalibur, Eos'
_diffrn_measurement_method '\w scans'
_diffrn_radiation_type MoK\a
_diffrn_radiation_wavelength 0.71073
_diffrn_reflns_av_R_equivalents 0.0450
_diffrn_reflns_av_unetI/netI 0.0615
_diffrn_reflns_Laue_measured_fraction_full 0.998
_diffrn_reflns_Laue_measured_fraction_max 0.869
_diffrn_reflns_limit_h_max 16
_diffrn_reflns_limit_h_min -18
_diffrn_reflns_limit_k_max 20
_diffrn_reflns_limit_k_min -21
_diffrn_reflns_limit_l_max 12
_diffrn_reflns_limit_l_min -12
_diffrn_reflns_number 16114
_diffrn_reflns_point_group_measured_fraction_full 0.998
_diffrn_reflns_point_group_measured_fraction_max 0.869
_diffrn_reflns_theta_full 25.000
_diffrn_reflns_theta_max 29.348
_diffrn_reflns_theta_min 2.939
_exptl_absorpt_coefficient_mu 0.099
_exptl_absorpt_correction_T_max 1.00000
_exptl_absorpt_correction_T_min 0.95066
_exptl_absorpt_correction_type multi-scan
_exptl_absorpt_process_details
;
CrysAlisPro 1.171.39.46e (Rigaku Oxford Diffraction, 2018)
Empirical absorption correction using spherical harmonics,
 implemented in SCALE3 ABSPACK scaling algorithm.
;
_exptl_crystal_colour colorless
_exptl_crystal_density_diffrn 1.360
_exptl_crystal_description rod
_exptl_crystal_F_000 896
_exptl_crystal_size_max 0.300
_exptl_crystal_size_mid 0.100
_exptl_crystal_size_min 0.100
_refine_diff_density_max 0.218
_refine_diff_density_min -0.226
_refine_diff_density_rms 0.051
_refine_ls_extinction_method none
_refine_ls_goodness_of_fit_ref 1.051
_refine_ls_hydrogen_treatment constr
_refine_ls_matrix_type full
_refine_ls_number_parameters 303
_refine_ls_number_reflns 4942
_refine_ls_number_restraints 0
_refine_ls_restrained_S_all 1.051
_refine_ls_R_factor_all 0.0912
_refine_ls_R_factor_gt 0.0526
_refine_ls_shift/su_max 0.000
_refine_ls_shift/su_mean 0.000
_refine_ls_structure_factor_coef Fsqd
_refine_ls_weighting_details 'w=1/[\s^2^(Fo^2^)+(0.0415P)^2^+0.4250P] where P=(Fo^2^+2Fc^2^)/3'
_refine_ls_weighting_scheme calc
_refine_ls_wR_factor_gt 0.1029
_refine_ls_wR_factor_ref 0.1233
_reflns_Friedel_coverage 0.000
_reflns_number_gt 3277
_reflns_number_total 4942
_reflns_threshold_expression 'I > 2\s(I)'
_cod_data_source_file d2cc00345g2.cif
_cod_data_source_block shelx
_cod_original_sg_symbol_H-M 'P 21/c'
_cod_database_code 7129715
_shelx_shelxl_version_number 2016/6
_shelx_space_group_comment
;
The symmetry employed for this shelxl refinement is uniquely defined
by the following loop, which should always be used as a source of
symmetry information in preference to the above space-group names.
They are only intended as comments.
;
_shelx_estimated_absorpt_t_min 0.980
_shelx_estimated_absorpt_t_max 0.980

loop_
_space_group_symop_operation_xyz
'x, y, z'
'-x, y+1/2, -z+1/2'
'-x, -y, -z'
'x, -y-1/2, z-1/2'

loop_
_atom_site_label
_atom_site_type_symbol
_atom_site_fract_x
_atom_site_fract_y
_atom_site_fract_z
_atom_site_U_iso_or_equiv
_atom_site_adp_type
_atom_site_occupancy
_atom_site_site_symmetry_order
_atom_site_calc_flag
_atom_site_refinement_flags_posn
_atom_site_refinement_flags_adp
_atom_site_refinement_flags_occupancy
_atom_site_disorder_assembly
_atom_site_disorder_group
C1 C 0.76325(14) 0.15307(11) 0.00723(17) 0.0228(4) Uani 1 1 d . . . . .
C2 C 0.68377(13) 0.09646(10) -0.05474(17) 0.0226(4) Uani 1 1 d . . . . .
H2 H 0.703093 0.072969 -0.145397 0.027 Uiso 1 1 calc R U . . .
C3 C 0.56957(14) 0.04740(11) 0.10875(18) 0.0249(4) Uani 1 1 d . . . . .
C4 C 0.53161(13) 0.13013(11) 0.05691(18) 0.0254(4) Uani 1 1 d . . . . .
H4A H 0.540329 0.172139 0.129591 0.031 Uiso 1 1 calc R U . . .
H4B H 0.462283 0.126538 0.030838 0.031 Uiso 1 1 calc R U . . .
C5 C 0.59237(13) 0.15122(11) -0.07215(17) 0.0226(4) Uani 1 1 d . . . . .
H5 H 0.555917 0.137843 -0.159951 0.027 Uiso 1 1 calc R U . . .
C6 C 0.63531(13) 0.23981(11) -0.07812(18) 0.0216(4) Uani 1 1 d . . . . .
H6 H 0.646859 0.255170 -0.176502 0.026 Uiso 1 1 calc R U . . .
C7 C 0.56791(14) 0.30283(11) -0.01175(18) 0.0245(4) Uani 1 1 d . . . . .
C8A C 0.4203(15) 0.3727(11) -0.0348(16) 0.042(3) Uani 0.550(16) 1 d . . P A 1
H8A1 H 0.445897 0.425904 -0.002965 0.051 Uiso 0.550(16) 1 calc R U P A 1
H8A2 H 0.395225 0.343087 0.045831 0.051 Uiso 0.550(16) 1 calc R U P A 1
C9A C 0.3387(5) 0.3848(6) -0.1489(8) 0.0438(17) Uani 0.550(16) 1 d . . P A 1
H9A1 H 0.364976 0.413592 -0.228325 0.066 Uiso 0.550(16) 1 calc R U P A 1
H9A2 H 0.286135 0.416786 -0.110604 0.066 Uiso 0.550(16) 1 calc R U P A 1
H9A3 H 0.314098 0.331664 -0.178945 0.066 Uiso 0.550(16) 1 calc R U P A 1
C8B C 0.4230(18) 0.3900(13) -0.0666(19) 0.040(3) Uani 0.450(16) 1 d . . P A 2
H8B1 H 0.429891 0.406242 0.031908 0.049 Uiso 0.450(16) 1 calc R U P A 2
H8B2 H 0.430581 0.438764 -0.125479 0.049 Uiso 0.450(16) 1 calc R U P A 2
C9B C 0.3314(6) 0.3515(8) -0.0941(16) 0.064(3) Uani 0.450(16) 1 d . . P A 2
H9B1 H 0.326402 0.335736 -0.191826 0.096 Uiso 0.450(16) 1 calc R U P A 2
H9B2 H 0.279399 0.389479 -0.073184 0.096 Uiso 0.450(16) 1 calc R U P A 2
H9B3 H 0.326023 0.302988 -0.035837 0.096 Uiso 0.450(16) 1 calc R U P A 2
C10 C 0.78624(13) 0.30425(11) 0.04130(18) 0.0230(4) Uani 1 1 d . . . . .
C11 C 0.84340(14) 0.30253(11) 0.16462(18) 0.0252(4) Uani 1 1 d . . . . .
H11 H 0.845783 0.254593 0.219336 0.030 Uiso 1 1 calc R U . . .
C12 C 0.89710(13) 0.37169(11) 0.20714(18) 0.0262(4) Uani 1 1 d . . . . .
H12 H 0.936058 0.369762 0.289361 0.031 Uiso 1 1 calc R U . . .
C13 C 0.89273(14) 0.44382(11) 0.12702(19) 0.0269(4) Uani 1 1 d . . . . .
C14 C 0.83583(14) 0.44557(11) 0.00256(19) 0.0290(4) Uani 1 1 d . . . . .
H14 H 0.833167 0.493586 -0.051932 0.035 Uiso 1 1 calc R U . . .
C15 C 0.78330(14) 0.37620(11) -0.04026(19) 0.0282(4) Uani 1 1 d . . . . .
H15 H 0.745832 0.377547 -0.123899 0.034 Uiso 1 1 calc R U . . .
C16 C 1.00547(16) 0.51388(13) 0.2838(2) 0.0402(5) Uani 1 1 d . . . . .
H16A H 0.968712 0.500077 0.365750 0.060 Uiso 1 1 calc R U . . .
H16B H 1.035543 0.567324 0.296844 0.060 Uiso 1 1 calc R U . . .
H16C H 1.055547 0.472852 0.270466 0.060 Uiso 1 1 calc R U . . .
C17 C 0.71727(13) -0.04052(10) 0.07079(18) 0.0230(4) Uani 1 1 d . . . . .
C18 C 0.71572(15) -0.08210(12) 0.1987(2) 0.0333(5) Uani 1 1 d . . . . .
H18 H 0.675764 -0.062856 0.269908 0.040 Uiso 1 1 calc R U . . .
C19 C 0.77292(15) -0.15188(13) 0.2218(2) 0.0370(5) Uani 1 1 d . . . . .
H19 H 0.770936 -0.179144 0.308273 0.044 Uiso 1 1 calc R U . . .
C20 C 0.83343(14) -0.18187(11) 0.1172(2) 0.0291(4) Uani 1 1 d . . . . .
C21 C 0.83617(15) -0.14061(11) -0.0100(2) 0.0321(5) Uani 1 1 d . . . . .
H21 H 0.876598 -0.159671 -0.080818 0.039 Uiso 1 1 calc R U . . .
C22 C 0.77852(15) -0.07052(12) -0.0326(2) 0.0318(5) Uani 1 1 d . . . . .
H22 H 0.780986 -0.043034 -0.118820 0.038 Uiso 1 1 calc R U . . .
C23 C 0.95471(16) -0.28003(13) 0.0486(2) 0.0423(5) Uani 1 1 d . . . . .
H23A H 0.918448 -0.295807 -0.035546 0.063 Uiso 1 1 calc R U . . .
H23B H 0.990196 -0.327155 0.085412 0.063 Uiso 1 1 calc R U . . .
H23C H 1.000229 -0.236664 0.026713 0.063 Uiso 1 1 calc R U . . .
N1 N 0.72923(11) 0.23333(9) 0.00011(15) 0.0232(3) Uani 1 1 d . . . . .
N2 N 0.65747(11) 0.03129(9) 0.04535(14) 0.0225(3) Uani 1 1 d . . . . .
O1 O 0.84283(9) 0.13097(8) 0.05632(13) 0.0307(3) Uani 1 1 d . . . . .
O2 O 0.52977(10) 0.00231(8) 0.19382(14) 0.0333(3) Uani 1 1 d . . . . .
O3 O 0.94074(10) 0.51595(8) 0.16198(14) 0.0363(4) Uani 1 1 d . . . . .
O4 O 0.88793(11) -0.25086(8) 0.15223(15) 0.0411(4) Uani 1 1 d . . . . .
O5 O 0.57521(11) 0.32693(9) 0.10742(13) 0.0440(4) Uani 1 1 d . . . . .
O6 O 0.49701(10) 0.32441(9) -0.10238(14) 0.0404(4) Uani 1 1 d . . . . .

loop_
_atom_site_aniso_label
_atom_site_aniso_U_11
_atom_site_aniso_U_22
_atom_site_aniso_U_33
_atom_site_aniso_U_23
_atom_site_aniso_U_13
_atom_site_aniso_U_12
C1 0.0261(10) 0.0248(10) 0.0176(9) 0.0031(7) 0.0028(7) 0.0019(8)
C2 0.0280(10) 0.0230(9) 0.0168(9) 0.0013(7) 0.0012(7) -0.0008(8)
C3 0.0233(10) 0.0298(10) 0.0214(9) -0.0025(8) -0.0019(8) -0.0039(8)
C4 0.0226(10) 0.0288(10) 0.0248(10) 0.0006(8) -0.0002(7) -0.0006(8)
C5 0.0238(10) 0.0270(10) 0.0169(9) 0.0002(7) -0.0028(7) -0.0003(8)
C6 0.0227(10) 0.0264(10) 0.0157(8) 0.0006(7) -0.0008(7) -0.0006(7)
C7 0.0276(11) 0.0266(10) 0.0191(9) 0.0027(7) -0.0001(7) 0.0010(8)
C8A 0.040(4) 0.056(7) 0.031(7) -0.003(4) -0.005(4) 0.025(5)
C9A 0.024(3) 0.058(4) 0.050(4) 0.007(2) 0.005(2) 0.013(3)
C8B 0.043(5) 0.054(8) 0.024(7) 0.002(4) -0.001(5) 0.033(5)
C9B 0.046(4) 0.069(6) 0.078(8) -0.015(4) 0.020(4) 0.004(4)
C10 0.0217(10) 0.0248(10) 0.0223(9) -0.0015(7) -0.0015(7) -0.0002(8)
C11 0.0286(11) 0.0264(10) 0.0204(9) 0.0021(7) -0.0004(7) 0.0017(8)
C12 0.0258(10) 0.0321(11) 0.0204(9) -0.0022(8) -0.0036(7) 0.0015(8)
C13 0.0276(11) 0.0259(10) 0.0271(10) -0.0046(8) -0.0007(8) -0.0024(8)
C14 0.0349(12) 0.0225(10) 0.0294(10) 0.0033(8) -0.0042(8) 0.0004(8)
C15 0.0324(11) 0.0269(10) 0.0247(10) 0.0006(8) -0.0076(8) 0.0008(8)
C16 0.0377(13) 0.0395(12) 0.0427(13) -0.0092(10) -0.0109(10) -0.0071(10)
C17 0.0243(10) 0.0204(9) 0.0243(9) 0.0004(7) -0.0004(7) -0.0029(7)
C18 0.0332(12) 0.0396(12) 0.0274(11) 0.0055(9) 0.0080(9) 0.0068(9)
C19 0.0388(13) 0.0403(12) 0.0324(11) 0.0158(9) 0.0097(9) 0.0067(10)
C20 0.0270(11) 0.0225(10) 0.0379(11) 0.0031(8) 0.0024(8) -0.0004(8)
C21 0.0376(12) 0.0279(11) 0.0314(11) -0.0015(8) 0.0091(9) 0.0039(9)
C22 0.0403(13) 0.0305(11) 0.0249(10) 0.0042(8) 0.0065(9) 0.0016(9)
C23 0.0397(13) 0.0327(12) 0.0546(14) -0.0024(10) 0.0045(11) 0.0093(10)
N1 0.0221(8) 0.0230(8) 0.0241(8) 0.0001(6) -0.0042(6) 0.0005(6)
N2 0.0238(8) 0.0239(8) 0.0200(8) 0.0024(6) 0.0019(6) -0.0013(6)
O1 0.0245(7) 0.0292(7) 0.0379(8) 0.0035(6) -0.0057(6) 0.0028(6)
O2 0.0294(8) 0.0363(8) 0.0348(8) 0.0093(6) 0.0081(6) -0.0038(6)
O3 0.0413(9) 0.0282(8) 0.0387(8) -0.0038(6) -0.0106(7) -0.0068(6)
O4 0.0399(9) 0.0327(8) 0.0511(9) 0.0112(7) 0.0116(7) 0.0107(7)
O5 0.0565(10) 0.0545(10) 0.0209(7) -0.0099(6) -0.0034(7) 0.0218(8)
O6 0.0370(9) 0.0553(9) 0.0284(8) -0.0104(6) -0.0073(6) 0.0250(7)

loop_
_atom_type_symbol
_atom_type_description
_atom_type_scat_dispersion_real
_atom_type_scat_dispersion_imag
_atom_type_scat_source
C C 0.0033 0.0016 'International Tables Vol C Tables 4.2.6.8 and 6.1.1.4'
H H 0.0000 0.0000 'International Tables Vol C Tables 4.2.6.8 and 6.1.1.4'
N N 0.0061 0.0033 'International Tables Vol C Tables 4.2.6.8 and 6.1.1.4'
O O 0.0106 0.0060 'International Tables Vol C Tables 4.2.6.8 and 6.1.1.4'

loop_
_geom_angle_atom_site_label_1
_geom_angle_atom_site_label_2
_geom_angle_atom_site_label_3
_geom_angle
_geom_angle_site_symmetry_1
_geom_angle_site_symmetry_3
_geom_angle_publ_flag
O1 C1 N1 125.98(17) . . ?
O1 C1 C2 125.91(16) . . ?
N1 C1 C2 108.10(15) . . ?
N2 C2 C1 111.36(13) . . ?
N2 C2 C5 105.74(14) . . ?
C1 C2 C5 105.24(14) . . ?
N2 C2 H2 111.4 . . ?
C1 C2 H2 111.4 . . ?
C5 C2 H2 111.4 . . ?
O2 C3 N2 125.48(17) . . ?
O2 C3 C4 125.92(17) . . ?
N2 C3 C4 108.60(15) . . ?
C3 C4 C5 105.57(14) . . ?
C3 C4 H4A 110.6 . . ?
C5 C4 H4A 110.6 . . ?
C3 C4 H4B 110.6 . . ?
C5 C4 H4B 110.6 . . ?
H4A C4 H4B 108.8 . . ?
C2 C5 C4 103.92(13) . . ?
C2 C5 C6 103.31(14) . . ?
C4 C5 C6 116.56(14) . . ?
C2 C5 H5 110.8 . . ?
C4 C5 H5 110.8 . . ?
C6 C5 H5 110.8 . . ?
N1 C6 C7 111.59(14) . . ?
N1 C6 C5 103.97(13) . . ?
C7 C6 C5 111.76(14) . . ?
N1 C6 H6 109.8 . . ?
C7 C6 H6 109.8 . . ?
C5 C6 H6 109.8 . . ?
O5 C7 O6 124.65(17) . . ?
O5 C7 C6 124.98(17) . . ?
O6 C7 C6 110.30(14) . . ?
O6 C8A C9A 105.7(11) . . ?
O6 C8A H8A1 110.6 . . ?
C9A C8A H8A1 110.6 . . ?
O6 C8A H8A2 110.6 . . ?
C9A C8A H8A2 110.6 . . ?
H8A1 C8A H8A2 108.7 . . ?
C8A C9A H9A1 109.5 . . ?
C8A C9A H9A2 109.5 . . ?
H9A1 C9A H9A2 109.5 . . ?
C8A C9A H9A3 109.5 . . ?
H9A1 C9A H9A3 109.5 . . ?
H9A2 C9A H9A3 109.5 . . ?
C9B C8B O6 104.0(16) . . ?
C9B C8B H8B1 111.0 . . ?
O6 C8B H8B1 111.0 . . ?
C9B C8B H8B2 111.0 . . ?
O6 C8B H8B2 111.0 . . ?
H8B1 C8B H8B2 109.0 . . ?
C8B C9B H9B1 109.5 . . ?
C8B C9B H9B2 109.5 . . ?
H9B1 C9B H9B2 109.5 . . ?
C8B C9B H9B3 109.5 . . ?
H9B1 C9B H9B3 109.5 . . ?
H9B2 C9B H9B3 109.5 . . ?
C11 C10 C15 119.38(16) . . ?
C11 C10 N1 120.12(15) . . ?
C15 C10 N1 120.48(15) . . ?
C10 C11 C12 120.52(16) . . ?
C10 C11 H11 119.7 . . ?
C12 C11 H11 119.7 . . ?
C11 C12 C13 120.01(17) . . ?
C11 C12 H12 120.0 . . ?
C13 C12 H12 120.0 . . ?
O3 C13 C12 124.45(17) . . ?
O3 C13 C14 115.97(16) . . ?
C12 C13 C14 119.58(17) . . ?
C15 C14 C13 120.21(17) . . ?
C15 C14 H14 119.9 . . ?
C13 C14 H14 119.9 . . ?
C14 C15 C10 120.27(17) . . ?
C14 C15 H15 119.9 . . ?
C10 C15 H15 119.9 . . ?
O3 C16 H16A 109.5 . . ?
O3 C16 H16B 109.5 . . ?
H16A C16 H16B 109.5 . . ?
O3 C16 H16C 109.5 . . ?
H16A C16 H16C 109.5 . . ?
H16B C16 H16C 109.5 . . ?
C18 C17 C22 118.09(17) . . ?
C18 C17 N2 121.10(16) . . ?
C22 C17 N2 120.80(15) . . ?
C19 C18 C17 120.69(18) . . ?
C19 C18 H18 119.7 . . ?
C17 C18 H18 119.7 . . ?
C18 C19 C20 120.80(17) . . ?
C18 C19 H19 119.6 . . ?
C20 C19 H19 119.6 . . ?
O4 C20 C21 125.14(17) . . ?
O4 C20 C19 115.83(17) . . ?
C21 C20 C19 119.01(18) . . ?
C20 C21 C22 119.92(18) . . ?
C20 C21 H21 120.0 . . ?
C22 C21 H21 120.0 . . ?
C21 C22 C17 121.49(17) . . ?
C21 C22 H22 119.3 . . ?
C17 C22 H22 119.3 . . ?
O4 C23 H23A 109.5 . . ?
O4 C23 H23B 109.5 . . ?
H23A C23 H23B 109.5 . . ?
O4 C23 H23C 109.5 . . ?
H23A C23 H23C 109.5 . . ?
H23B C23 H23C 109.5 . . ?
C1 N1 C10 124.03(15) . . ?
C1 N1 C6 112.35(14) . . ?
C10 N1 C6 122.73(14) . . ?
C3 N2 C17 125.14(14) . . ?
C3 N2 C2 112.12(14) . . ?
C17 N2 C2 122.74(14) . . ?
C13 O3 C16 116.98(15) . . ?
C20 O4 C23 116.66(15) . . ?
C7 O6 C8A 111.9(6) . . ?
C7 O6 C8B 121.4(8) . . ?

loop_
_geom_bond_atom_site_label_1
_geom_bond_atom_site_label_2
_geom_bond_distance
_geom_bond_site_symmetry_2
_geom_bond_publ_flag
C1 O1 1.220(2) . ?
C1 N1 1.375(2) . ?
C1 C2 1.520(2) . ?
C2 N2 1.465(2) . ?
C2 C5 1.530(2) . ?
C2 H2 0.9800 . ?
C3 O2 1.222(2) . ?
C3 N2 1.377(2) . ?
C3 C4 1.507(2) . ?
C4 C5 1.531(2) . ?
C4 H4A 0.9700 . ?
C4 H4B 0.9700 . ?
C5 C6 1.544(2) . ?
C5 H5 0.9800 . ?
C6 N1 1.463(2) . ?
C6 C7 1.516(2) . ?
C6 H6 0.9800 . ?
C7 O5 1.194(2) . ?
C7 O6 1.320(2) . ?
C8A O6 1.463(19) . ?
C8A C9A 1.540(18) . ?
C8A H8A1 0.9700 . ?
C8A H8A2 0.9700 . ?
C9A H9A1 0.9600 . ?
C9A H9A2 0.9600 . ?
C9A H9A3 0.9600 . ?
C8B C9B 1.41(3) . ?
C8B O6 1.50(2) . ?
C8B H8B1 0.9700 . ?
C8B H8B2 0.9700 . ?
C9B H9B1 0.9600 . ?
C9B H9B2 0.9600 . ?
C9B H9B3 0.9600 . ?
C10 C11 1.385(2) . ?
C10 C15 1.393(2) . ?
C10 N1 1.429(2) . ?
C11 C12 1.386(2) . ?
C11 H11 0.9300 . ?
C12 C13 1.388(3) . ?
C12 H12 0.9300 . ?
C13 O3 1.369(2) . ?
C13 C14 1.392(2) . ?
C14 C15 1.382(2) . ?
C14 H14 0.9300 . ?
C15 H15 0.9300 . ?
C16 O3 1.432(2) . ?
C16 H16A 0.9600 . ?
C16 H16B 0.9600 . ?
C16 H16C 0.9600 . ?
C17 C18 1.384(2) . ?
C17 C22 1.389(2) . ?
C17 N2 1.431(2) . ?
C18 C19 1.381(3) . ?
C18 H18 0.9300 . ?
C19 C20 1.391(3) . ?
C19 H19 0.9300 . ?
C20 O4 1.372(2) . ?
C20 C21 1.377(3) . ?
C21 C22 1.388(3) . ?
C21 H21 0.9300 . ?
C22 H22 0.9300 . ?
C23 O4 1.433(2) . ?
C23 H23A 0.9600 . ?
C23 H23B 0.9600 . ?
C23 H23C 0.9600 . ?
